data_4115207
loop_
_publ_author_name
'Toshihiro Tanaka'
'Takashi Tasaki'
'Yasuhiro Aoyama'

_publ_section_title
;
 Acridinylresorcinol as a Self-Complementary Building Block of Robust
 Hydrogen-Bonded 2D Nets with Coordinative Saturation. Preservation of
 Crystal Structures upon Guest Alteration, Guest Removal, and Host
 Modification
;
_journal_name_full 'Journal of the American Chemical Society'
_journal_page_first 12453
_journal_page_last 12462
_journal_paper_doi 10.1021/ja026704l
_journal_volume 124
_journal_year 2002
_chemical_formula_moiety 'C24.50 H20 N O3 '
_chemical_formula_sum 'C24.5 H20 N O3'
_chemical_formula_weight 376.43
_space_group_IT_number 14
_symmetry_cell_setting monoclinic
_symmetry_Int_Tables_number 14
_symmetry_space_group_name_Hall '-P 2yn'
_symmetry_space_group_name_H-M 'P 1 21/n 1'
_cell_angle_alpha 90
_cell_angle_beta 97.480(9)
_cell_angle_gamma 90
_cell_formula_units_Z 4
_cell_length_a 8.874(2)
_cell_length_b 13.998(2)
_cell_length_c 15.604(1)
_cell_measurement_reflns_used 25
_cell_measurement_temperature 295.1
_cell_measurement_theta_max 15.0
_cell_measurement_theta_min 14.2
_cell_volume 1921.8(5)
_computing_cell_refinement 'MSC/AFC Diffractometer Control'
_computing_data_collection 'MSC/AFC Diffractometer Control'
_computing_data_reduction CrystalStructure
_computing_publication_material 'CrystalStructure Ver. 2.00'
_computing_structure_refinement CRYSTALS
_computing_structure_solution SIR92
_diffrn_measured_fraction_theta_full 0.9991
_diffrn_measured_fraction_theta_max 0.9991
_diffrn_measurement_device_type 'Rigaku AFC7R'
_diffrn_measurement_method \w-2\q
_diffrn_radiation_type 'Mo K\a'
_diffrn_radiation_wavelength 0.7107
_diffrn_reflns_av_R_equivalents 0.034
_diffrn_reflns_limit_h_max 11
_diffrn_reflns_limit_h_min 0
_diffrn_reflns_limit_k_max 18
_diffrn_reflns_limit_k_min 0
_diffrn_reflns_limit_l_max 20
_diffrn_reflns_limit_l_min -20
_diffrn_reflns_number 4891
_diffrn_reflns_theta_full 27.50
_diffrn_reflns_theta_max 27.50
_diffrn_standards_decay_% 0.60
_diffrn_standards_interval_count 150
_diffrn_standards_number 3
_exptl_absorpt_coefficient_mu 0.086
_exptl_absorpt_correction_type none
_exptl_crystal_colour orange
_exptl_crystal_density_diffrn 1.301
_exptl_crystal_description prismatic
_exptl_crystal_size_max 0.25
_exptl_crystal_size_mid 0.20
_exptl_crystal_size_min 0.10
_refine_diff_density_max 0.39
_refine_diff_density_min -0.31
_refine_ls_extinction_method none
_refine_ls_goodness_of_fit_ref 1.704
_refine_ls_hydrogen_treatment refall
_refine_ls_number_parameters 268
_refine_ls_number_reflns 2078
_refine_ls_R_factor_gt 0.0810
_refine_ls_shift/su_max 0.0070
_refine_ls_structure_factor_coef F
_refine_ls_weighting_details 'w = 1/[0.005Fo^2^ + 1.000\s^2^(Fo)]'
_refine_ls_weighting_scheme calc
_refine_ls_wR_factor_ref 0.1380
_reflns_number_gt 2078
_reflns_number_total 4604
_reflns_threshold_expression F^2^>2.0\s(F^2^)
_cod_data_source_file ja026704l-2_s2_3.cif
_cod_data_source_block 3-0.5isobutylbenzoate
_cod_original_cell_volume 1921.8(4)
_cod_original_formula_sum 'C24.50 H20 N O3 '
_cod_database_code 4115207

loop_
_symmetry_equiv_pos_as_xyz
x,y,z
-x,-y,-z
-x+1/2,y+1/2,-z+1/2
x+1/2,-y+1/2,z+1/2

loop_
_atom_site_label
_atom_site_type_symbol
_atom_site_fract_x
_atom_site_fract_y
_atom_site_fract_z
_atom_site_U_iso_or_equiv
_atom_site_adp_type
_atom_site_occupancy
_atom_site_symmetry_multiplicity
_atom_site_calc_flag
_atom_site_refinement_flags
O1 O 0.6513(5) 0.0142(3) 0.2861(3) 0.054(1) Uani 1.00 1 d .
O2 O 0.7290(5) 0.3491(2) 0.2732(2) 0.051(1) Uani 1.00 1 d .
N1 N 1.0873(5) 0.1372(3) -0.0847(3) 0.036(1) Uani 1.00 1 d .
C1 C 1.1720(6) 0.2001(4) 0.1477(4) 0.051(2) Uani 1.00 1 d .
C2 C 1.3212(7) 0.2205(5) 0.1516(4) 0.064(2) Uani 1.00 1 d .
C3 C 1.3950(7) 0.2163(5) 0.0743(4) 0.064(2) Uani 1.00 1 d .
C4 C 1.3177(6) 0.1906(4) -0.0009(4) 0.055(2) Uani 1.00 1 d .
C5 C 0.8676(7) 0.0812(4) -0.1727(3) 0.050(2) Uani 1.00 1 d .
C6 C 0.7165(8) 0.0565(5) -0.1821(4) 0.063(2) Uani 1.00 1 d .
C7 C 0.6313(7) 0.0610(5) -0.1104(4) 0.062(2) Uani 1.00 1 d .
C8 C 0.6978(6) 0.0884(4) -0.0324(4) 0.047(2) Uani 1.00 1 d .
C9 C 0.9292(5) 0.1479(3) 0.0614(3) 0.031(1) Uani 1.00 1 d .
C10 C 1.0841(5) 0.1712(3) 0.0693(3) 0.036(1) Uani 1.00 1 d .
C11 C 1.1609(6) 0.1656(4) -0.0075(3) 0.039(1) Uani 1.00 1 d .
C12 C 0.9400(6) 0.1122(3) -0.0905(3) 0.038(1) Uani 1.00 1 d .
C13 C 0.8564(5) 0.1164(3) -0.0179(3) 0.036(1) Uani 1.00 1 d .
C14 C 0.8447(5) 0.1589(3) 0.1378(3) 0.034(1) Uani 1.00 1 d .
C15 C 0.7870(6) 0.0796(3) 0.1747(3) 0.036(1) Uani 1.00 1 d .
C16 C 0.7114(6) 0.0904(3) 0.2463(3) 0.038(1) Uani 1.00 1 d .
C17 C 0.6896(6) 0.1814(4) 0.2797(3) 0.038(1) Uani 1.00 1 d .
C18 C 0.7466(5) 0.2594(3) 0.2418(3) 0.034(1) Uani 1.00 1 d .
C19 C 0.8245(5) 0.2500(3) 0.1711(3) 0.036(1) Uani 1.00 1 d .
C20 C 1.084(2) 0.376(2) -0.025(1) 0.112(6) Uiso 0.50 1 d P
C21 C 1.006(3) 0.457(2) -0.026(2) 0.133(8) Uiso 0.50 1 d P
C22 C 0.853(3) 0.453(1) -0.064(1) 0.102(6) Uiso 0.50 1 d P
C23 C 0.757(2) 0.529(1) -0.067(1) 0.088(5) Uiso 0.50 1 d P
C24 C 0.609(3) 0.523(2) -0.094(2) 0.133(8) Uiso 0.50 1 d P
C25 C 0.548(2) 0.442(2) -0.115(1) 0.089(5) Uiso 0.50 1 d P
C26 C 0.563(2) 0.376(2) -0.113(1) 0.097(5) Uiso 0.50 1 d P
C27 C 0.669(4) 0.348(2) -0.099(2) 0.137(8) Uiso 0.50 1 d P
C28 C 0.820(3) 0.362(2) -0.117(2) 0.15(1) Uiso 0.50 1 d P
C29 C 0.796(4) 0.366(2) -0.071(2) 0.14(1) Uiso 0.50 1 d P
C30 C 0.724(6) 0.424(4) -0.085(3) 0.20(1) Uiso 0.50 1 d P
C31 C 0.778(3) 0.471(2) -0.011(2) 0.147(9) Uiso 0.50 1 d P
C32 C 0.927(2) 0.466(1) 0.022(1) 0.081(4) Uiso 0.50 1 d P
H1 H 1.1240(6) 0.2048(4) 0.1985(4) 0.062(2) Uiso 1.00 1 c .
H2 H 1.3780(7) 0.2374(5) 0.2053(4) 0.076(2) Uiso 1.00 1 c .
H3 H 1.4998(7) 0.2318(5) 0.0779(4) 0.077(2) Uiso 1.00 1 c .
H4 H 1.3666(6) 0.1900(4) -0.0516(4) 0.069(2) Uiso 1.00 1 c .
H5 H 0.9235(7) 0.0786(4) -0.2206(3) 0.061(2) Uiso 1.00 1 c .
H6 H 0.6682(8) 0.0363(5) -0.2370(4) 0.074(2) Uiso 1.00 1 c .
H7 H 0.5274(7) 0.0425(5) -0.1181(4) 0.074(2) Uiso 1.00 1 c .
H8 H 0.6393(6) 0.0910(4) 0.0144(4) 0.057(2) Uiso 1.00 1 c .
H9 H 0.7993(6) 0.0177(3) 0.1517(3) 0.045(2) Uiso 1.00 1 c .
H10 H 0.6388(6) 0.1885(4) 0.3292(3) 0.048(2) Uiso 1.00 1 c .
H11 H 0.8646(5) 0.3046(3) 0.1458(3) 0.045(2) Uiso 1.00 1 c .
H12 H 0.712(7) -0.047(5) 0.258(4) 0.08(2) Uiso 1.00 1 c .
H13 H 0.6656(5) 0.3410(2) 0.3276(2) 0.065(2) Uiso 1.00 1 c .

loop_
_atom_site_aniso_label
_atom_site_aniso_U_11
_atom_site_aniso_U_22
_atom_site_aniso_U_33
_atom_site_aniso_U_12
_atom_site_aniso_U_13
_atom_site_aniso_U_23
O1 0.077(3) 0.034(2) 0.060(2) -0.010(2) 0.040(2) 0.001(2)
O2 0.077(3) 0.031(2) 0.055(2) -0.001(2) 0.042(2) -0.006(2)
N1 0.043(2) 0.035(2) 0.035(2) 0.002(2) 0.020(2) 0.001(2)
C1 0.045(3) 0.061(4) 0.049(3) 0.001(3) 0.013(3) -0.011(3)
C2 0.049(4) 0.081(4) 0.061(4) -0.007(3) 0.003(3) -0.014(3)
C3 0.036(3) 0.088(5) 0.069(4) -0.006(3) 0.015(3) -0.020(4)
C4 0.042(3) 0.062(4) 0.068(4) -0.006(3) 0.030(3) -0.010(3)
C5 0.055(3) 0.060(4) 0.037(3) 0.001(3) 0.011(3) -0.005(3)
C6 0.065(4) 0.077(4) 0.044(3) -0.007(3) -0.007(3) -0.014(3)
C7 0.040(3) 0.081(5) 0.063(4) -0.011(3) 0.003(3) -0.017(3)
C8 0.037(3) 0.057(3) 0.049(3) -0.005(2) 0.017(2) -0.009(3)
C9 0.034(2) 0.026(2) 0.037(3) 0.003(2) 0.017(2) 0.000(2)
C10 0.035(3) 0.036(2) 0.039(3) 0.005(2) 0.016(2) 0.002(2)
C11 0.036(3) 0.044(3) 0.042(3) -0.000(2) 0.018(2) -0.004(2)
C12 0.047(3) 0.032(2) 0.037(3) 0.000(2) 0.016(2) 0.002(2)
C13 0.036(3) 0.035(3) 0.040(3) 0.002(2) 0.013(2) -0.002(2)
C14 0.037(3) 0.041(3) 0.026(2) 0.005(2) 0.012(2) -0.004(2)
C15 0.045(3) 0.031(2) 0.036(3) 0.000(2) 0.021(2) -0.003(2)
C16 0.050(3) 0.031(3) 0.035(3) -0.003(2) 0.011(2) 0.002(2)
C17 0.045(3) 0.036(3) 0.039(3) 0.002(2) 0.022(2) -0.004(2)
C18 0.038(2) 0.029(2) 0.036(2) 0.003(2) 0.016(2) -0.003(2)
C19 0.040(3) 0.034(3) 0.038(3) 0.001(2) 0.018(2) 0.003(2)

loop_
_atom_type_symbol
_atom_type_description
_atom_type_scat_dispersion_real
_atom_type_scat_dispersion_imag
_atom_type_scat_source
C C 0.006 0.003
;
International Tables for Crystallography
(1992, Vol. C, Tables 4.2.6.8 and 6.1.1.4)
;
H H 0.000 0.000
;
International Tables for Crystallography
(1992, Vol. C, Table 6.1.1.4)
;
N N 0.011 0.006
;
International Tables for Crystallography
(1992, Vol. C, Tables 4.2.6.8 and 6.1.1.4)
;
O O 0.017 0.010
;
International Tables for Crystallography
(1992, Vol. C, Tables 4.2.6.8 and 6.1.1.4)
;

loop_
_geom_angle_atom_site_label_1
_geom_angle_atom_site_label_2
_geom_angle_atom_site_label_3
_geom_angle
_geom_angle_publ_flag
C16 O1 H12 100.5(31) no
C18 O2 H13 106.3(2) no
C11 N1 C12 119.2(4) yes
C2 C1 C10 121.6(5) yes
C2 C1 H1 119.5(4) no
C10 C1 H1 118.9(3) no
C1 C2 C3 120.2(6) yes
C1 C2 H2 119.9(4) no
C3 C2 H2 120.0(3) no
C2 C3 C4 120.6(5) yes
C2 C3 H3 119.2(3) no
C4 C3 H3 120.1(3) no
C3 C4 C11 121.0(5) yes
C3 C4 H4 119.9(3) no
C11 C4 H4 119.0(3) no
C6 C5 C12 119.4(5) yes
C6 C5 H5 120.6(3) no
C12 C5 H5 120.0(3) no
C5 C6 C7 120.9(5) yes
C5 C6 H6 119.3(3) no
C7 C6 H6 119.8(4) no
C6 C7 C8 120.6(5) yes
C6 C7 H7 119.4(4) no
C8 C7 H7 119.9(3) no
C7 C8 C13 121.6(5) yes
C7 C8 H8 119.4(3) no
C13 C8 H8 119.0(3) no
C10 C9 C13 119.3(4) yes
C10 C9 C14 119.5(4) yes
C13 C9 C14 121.2(4) yes
C1 C10 C9 124.3(4) yes
C1 C10 C11 117.4(4) yes
C9 C10 C11 118.2(4) yes
N1 C11 C4 119.2(4) yes
N1 C11 C10 121.7(4) yes
C4 C11 C10 119.0(5) yes
N1 C12 C5 117.4(4) yes
N1 C12 C13 122.3(4) yes
C5 C12 C13 120.3(5) yes
C8 C13 C9 123.7(4) yes
C8 C13 C12 117.2(4) yes
C9 C13 C12 119.1(4) yes
C9 C14 C15 120.1(4) yes
C9 C14 C19 119.4(4) yes
C15 C14 C19 120.4(4) yes
C14 C15 C16 119.7(4) yes
C14 C15 H9 120.6(3) no
C16 C15 H9 119.8(3) no
O1 C16 C15 122.5(4) yes
O1 C16 C17 117.2(4) yes
C15 C16 C17 120.3(4) yes
C16 C17 C18 119.2(4) yes
C16 C17 H10 120.1(3) no
C18 C17 H10 120.7(3) no
O2 C18 C17 120.8(4) yes
O2 C18 C19 117.8(4) yes
C17 C18 C19 121.3(4) yes
C14 C19 C18 119.0(4) yes
C14 C19 H11 120.5(3) no
C18 C19 H11 120.5(3) no
C20 C21 C22 116.6(23) yes
C20 C21 C32 117.8(28) yes
C22 C21 C32 68.0(19) yes
C21 C22 C23 123.5(21) yes
C21 C22 C28 111.3(21) yes
C23 C22 C28 123.8(21) yes
C21 C22 C29 114.0(24) yes
C23 C22 C29 119.2(24) yes
C28 C22 C29 30.9(17) yes
C21 C22 C30 161.2(32) yes
C23 C22 C30 71.7(27) yes
C28 C22 C30 58.0(25) yes
C29 C22 C30 48.3(24) yes
C21 C22 C31 108.3(25) yes
C23 C22 C31 55.6(17) yes
C28 C22 C31 119.0(26) yes
C29 C22 C31 90.6(25) yes
C30 C22 C31 69.7(24) yes
C21 C22 C32 45.9(12) yes
C23 C22 C32 98.3(17) yes
C28 C22 C32 130.7(20) yes
C29 C22 C32 108.7(21) yes
C30 C22 C32 126.7(28) yes
C31 C22 C32 62.6(19) yes
C22 C23 C24 123.3(20) yes
C22 C23 C30 49.7(19) yes
C24 C23 C30 73.8(21) yes
C22 C23 C31 53.2(16) yes
C24 C23 C31 104.1(23) yes
C30 C23 C31 58.7(20) yes
C23 C24 C25 120.7(22) yes
C23 C24 C30 58.1(20) yes
C25 C24 C30 62.6(21) yes
C24 C25 C26 144.0(27) yes
C24 C25 C27 113.9(21) yes
C26 C25 C27 31.0(17) yes
C24 C25 C30 71.9(22) yes
C26 C25 C30 72.8(25) yes
C27 C25 C30 42.0(18) yes
C25 C26 C27 121.0(31) yes
C25 C26 C30 73.4(24) yes
C27 C26 C30 47.9(23) yes
C25 C27 C26 28.0(16) yes
C25 C27 C28 117.7(23) yes
C26 C27 C28 141.6(33) yes
C25 C27 C29 116.6(28) yes
C26 C27 C29 143.8(38) yes
C28 C27 C29 33.6(19) yes
C25 C27 C30 64.7(30) yes
C26 C27 C30 92.5(38) yes
C28 C27 C30 62.2(29) yes
C29 C27 C30 52.1(27) yes
C22 C28 C27 97.4(23) yes
C22 C28 C29 59.6(35) yes
C27 C28 C29 56.8(34) yes
C22 C28 C30 49.4(23) yes
C27 C28 C30 50.4(22) yes
C29 C28 C30 49.7(33) yes
C22 C29 C27 124.1(32) yes
C22 C29 C28 89.4(41) yes
C27 C29 C28 89.6(40) yes
C22 C29 C30 60.7(34) yes
C27 C29 C30 63.8(33) yes
C28 C29 C30 95.1(45) yes
C22 C30 C23 58.6(25) yes
C22 C30 C24 106.6(38) yes
C23 C30 C24 48.2(19) yes
C22 C30 C25 151.8(44) yes
C23 C30 C25 93.6(29) yes
C24 C30 C25 45.4(17) yes
C22 C30 C26 174.3(44) yes
C23 C30 C26 127.1(34) yes
C24 C30 C26 79.0(25) yes
C25 C30 C26 33.8(14) yes
C22 C30 C27 134.7(50) yes
C23 C30 C27 166.6(48) yes
C24 C30 C27 118.7(44) yes
C25 C30 C27 73.3(34) yes
C26 C30 C27 39.6(23) yes
C22 C30 C28 72.6(30) yes
C23 C30 C28 125.0(37) yes
C24 C30 C28 151.6(39) yes
C25 C30 C28 128.7(39) yes
C26 C30 C28 102.3(35) yes
C22 C30 C29 71.0(38) yes
C23 C30 C29 128.5(52) yes
C24 C30 C29 172.6(49) yes
C25 C30 C29 137.2(52) yes
C26 C30 C29 103.4(45) yes
C22 C30 C31 52.8(24) yes
C23 C30 C31 48.4(21) yes
C24 C30 C31 79.7(30) yes
C25 C30 C31 113.7(35) yes
C26 C30 C31 129.9(36) yes
C27 C30 C28 67.5(32) yes
C27 C30 C29 64.1(36) yes
C28 C30 C29 35.2(25) yes
C27 C30 C31 133.9(43) yes
C28 C30 C31 117.2(42) yes
C29 C30 C31 93.6(46) yes
C22 C31 C23 71.2(21) yes
C22 C31 C30 57.4(24) yes
C23 C31 C30 72.8(27) yes
C22 C31 C32 68.5(20) yes
C23 C31 C32 111.6(25) yes
C30 C31 C32 121.0(32) yes
C21 C32 C22 66.1(17) yes
C21 C32 C31 114.7(22) yes
C22 C32 C31 48.8(15) yes

loop_
_geom_bond_atom_site_label_1
_geom_bond_atom_site_label_2
_geom_bond_distance
_geom_bond_publ_flag
O1 C16 1.376(5) yes
O1 H12 1.12(6) no
O2 C18 1.365(5) yes
O2 H13 1.0832(1) no
N1 C11 1.354(6) yes
N1 C12 1.345(6) yes
C1 C2 1.348(8) yes
C1 C10 1.421(7) yes
C1 H1 0.95024(8) no
C2 C3 1.446(8) yes
C2 H2 0.95009(9) no
C3 C4 1.330(8) yes
C3 H3 0.94999(15) no
C4 C11 1.426(7) yes
C4 H4 0.95002(8) no
C5 C6 1.374(8) yes
C5 C12 1.425(7) yes
C5 H5 0.95001(9) no
C6 C7 1.431(8) yes
C6 H6 0.95002(8) no
C7 C8 1.337(8) yes
C7 H7 0.95007(15) no
C8 C13 1.450(7) yes
C8 H8 0.94999(9) no
C9 C10 1.403(7) yes
C9 C13 1.390(7) yes
C9 C14 1.498(6) yes
C10 C11 1.455(6) yes
C12 C13 1.435(6) yes
C14 C15 1.379(6) yes
C14 C19 1.396(6) yes
C15 C16 1.384(6) yes
C15 H9 0.95008(9) no
C16 C17 1.399(7) yes
C17 C18 1.369(6) yes
C17 H10 0.94995(8) no
C18 C19 1.382(6) yes
C19 H11 0.95003(8) no
C20 C21 1.33(3) yes
C21 C22 1.40(3) yes
C21 C32 1.10(2) yes
C22 C23 1.36(3) yes
C22 C28 1.53(4) yes
C22 C29 1.32(4) yes
C22 C30 1.22(5) yes
C22 C31 1.15(3) yes
C22 C32 1.42(3) yes
C23 C24 1.33(3) yes
C23 C30 1.51(5) yes
C23 C31 1.18(3) yes
C24 C25 1.28(3) yes
C24 C30 1.71(5) yes
C25 C26 0.93(2) yes
C25 C27 1.69(3) yes
C25 C30 1.60(5) yes
C26 C27 1.02(3) yes
C26 C30 1.59(5) yes
C27 C28 1.42(4) yes
C27 C29 1.19(4) yes
C27 C30 1.18(5) yes
C28 C29 0.79(4) yes
C28 C30 1.36(5) yes
C29 C30 1.04(5) yes
C30 C31 1.35(5) yes
C31 C32 1.36(3) yes

loop_
_geom_contact_atom_site_label_1
_geom_contact_atom_site_label_2
_geom_contact_site_symmetry_2
_geom_contact_distance
_geom_contact_publ_flag
O1 O2 3_645 2.754(5) yes
O1 C6 2_655 3.590(8) yes
O1 C15 . 2.419(5) yes
O1 C16 . 1.376(5) yes
O1 C17 . 2.368(6) yes
O1 C20 4_455 3.45(2) yes
O1 C21 4_455 3.38(3) yes
O1 C31 3_645 3.54(3) yes
O1 C32 3_645 3.232(18) yes
O1 H6 2_655 2.926(8) no
O1 H7 2_655 2.989(7) no
O1 H9 . 2.615(5) no
O1 H10 . 2.536(6) no
O1 H11 3_645 3.131(6) no
O1 H12 . 1.12(6) no
O1 H13 3_645 3.523(5) no
O2 N1 4_455 2.694(5) yes
O2 C4 4_455 3.553(7) yes
O2 C5 4_455 3.557(7) yes
O2 C11 4_455 3.558(6) yes
O2 C12 4_455 3.579(6) yes
O2 C15 3_655 3.335(6) yes
O2 C16 3_655 3.439(6) yes
O2 C17 . 2.377(6) yes
O2 C18 . 1.365(5) yes
O2 C19 . 2.353(5) yes
O2 H2 1_455 3.523(7) no
O2 H4 4_455 2.896(8) no
O2 H5 4_455 2.907(7) no
O2 H7 4_555 3.320(8) no
O2 H9 3_655 2.662(6) no
O2 H10 . 2.578(6) no
O2 H11 . 2.532(5) no
O2 H12 3_655 1.65(7) no
O2 H13 . 1.0832(1) no
N1 C4 . 2.399(8) yes
N1 C5 . 2.367(7) yes
N1 C9 . 2.832(5) yes
N1 C10 . 2.454(6) yes
N1 C11 . 1.354(6) yes
N1 C12 . 1.345(6) yes
N1 C13 . 2.435(6) yes
N1 C15 2_755 3.583(6) yes
N1 C17 4_554 3.500(6) yes
N1 C18 4_554 3.524(6) yes
N1 C20 . 3.47(2) yes
N1 H4 . 2.573(7) no
N1 H5 . 2.545(7) no
N1 H9 2_755 2.661(6) no
N1 H10 4_554 2.851(6) no
N1 H13 4_554 1.641(5) no
C1 C2 . 1.348(8) yes
C1 C3 . 2.422(7) yes
C1 C4 . 2.802(8) yes
C1 C9 . 2.497(8) yes
C1 C10 . 1.421(7) yes
C1 C11 . 2.458(7) yes
C1 C14 . 2.945(7) yes
C1 C19 . 3.228(7) yes
C1 H1 . 0.95024(8) no
C1 H2 . 1.999(8) no
C1 H3 . 3.267(7) no
C1 H11 . 3.092(7) no
C2 C3 . 1.446(8) yes
C2 C4 . 2.412(9) yes
C2 C10 . 2.418(8) yes
C2 C11 . 2.802(8) yes
C2 H1 . 1.995(8) no
C2 H2 . 0.95009(9) no
C2 H3 . 2.082(8) no
C2 H4 . 3.276(9) no
C2 H5 4_555 3.499(9) no
C3 C4 . 1.330(8) yes
C3 C10 . 2.821(7) yes
C3 C11 . 2.399(8) yes
C3 H1 . 3.283(7) no
C3 H2 . 2.089(9) no
C3 H3 . 0.94999(15) no
C3 H4 . 1.983(8) no
C3 H8 1_655 3.031(8) no
C4 C10 . 2.483(6) yes
C4 C11 . 1.426(7) yes
C4 C20 . 3.31(2) yes
C4 H2 . 3.259(9) no
C4 H3 . 1.985(8) no
C4 H4 . 0.95002(8) no
C4 H7 1_655 3.462(8) no
C4 H8 1_655 3.158(8) no
C4 H10 4_554 3.364(8) no
C4 H13 4_554 2.870(8) no
C5 C6 . 1.374(8) yes
C5 C7 . 2.440(8) yes
C5 C8 . 2.816(7) yes
C5 C12 . 1.425(7) yes
C5 C13 . 2.480(7) yes
C5 H2 4_454 3.182(9) no
C5 H5 . 0.95001(9) no
C5 H6 . 2.018(8) no
C5 H7 . 3.287(8) no
C5 H9 2_755 3.242(8) no
C5 H13 4_554 2.859(7) no
C6 C7 . 1.431(8) yes
C6 C8 . 2.404(8) yes
C6 C12 . 2.418(8) yes
C6 C13 . 2.825(8) yes
C6 H5 . 2.030(8) no
C6 H6 . 0.95002(8) no
C6 H7 . 2.070(9) no
C6 H8 . 3.263(8) no
C7 C8 . 1.337(8) yes
C7 C12 . 2.809(8) yes
C7 C13 . 2.433(8) yes
C7 H4 1_455 3.191(8) no
C7 H5 . 3.302(8) no
C7 H6 . 2.074(8) no
C7 H7 . 0.95007(15) no
C7 H8 . 1.983(8) no
C7 H12 2_655 3.58(7) no
C8 C9 . 2.504(7) yes
C8 C12 . 2.462(7) yes
C8 C13 . 1.450(7) yes
C8 C14 . 2.972(7) yes
C8 C15 . 3.229(7) yes
C8 H3 1_455 3.296(8) no
C8 H4 1_455 3.244(8) no
C8 H6 . 3.251(8) no
C8 H7 . 1.989(8) no
C8 H8 . 0.94999(9) no
C8 H9 . 3.061(7) no
C9 C10 . 1.403(7) yes
C9 C11 . 2.452(6) yes
C9 C12 . 2.436(6) yes
C9 C13 . 1.390(7) yes
C9 C14 . 1.498(6) yes
C9 C15 . 2.494(6) yes
C9 C19 . 2.500(6) yes
C9 H1 . 2.691(8) no
C9 H8 . 2.702(7) no
C9 H9 . 2.657(6) no
C9 H11 . 2.659(6) no
C10 C11 . 1.455(6) yes
C10 C12 . 2.776(7) yes
C10 C13 . 2.410(7) yes
C10 C14 . 2.506(6) yes
C10 C15 . 3.526(6) yes
C10 C19 . 3.162(6) yes
C10 C20 . 3.22(2) yes
C10 H1 . 2.056(7) no
C10 H2 . 3.274(8) no
C10 H4 . 3.338(6) no
C10 H11 . 3.051(6) no
C11 C12 . 2.328(7) yes
C11 C13 . 2.773(7) yes
C11 C20 . 3.02(2) yes
C11 H1 . 3.318(7) no
C11 H3 . 3.261(8) no
C11 H4 . 2.062(6) no
C11 H9 2_755 3.462(7) no
C11 H10 4_554 3.252(7) no
C11 H13 4_554 2.581(6) no
C12 C13 . 1.435(6) yes
C12 H5 . 2.070(7) no
C12 H6 . 3.276(8) no
C12 H8 . 3.320(7) no
C12 H9 2_755 3.186(6) no
C12 H13 4_554 2.595(6) no
C13 C14 . 2.516(6) yes
C13 C15 . 3.187(7) yes
C13 C19 . 3.533(6) yes
C13 H5 . 3.337(7) no
C13 H7 . 3.293(8) no
C13 H8 . 2.084(7) no
C13 H9 . 3.084(7) no
C14 C15 . 1.379(6) yes
C14 C16 . 2.389(6) yes
C14 C17 . 2.772(6) yes
C14 C18 . 2.395(6) yes
C14 C19 . 1.396(6) yes
C14 H1 . 2.615(7) no
C14 H3 1_455 3.246(8) no
C14 H8 . 2.650(7) no
C14 H9 . 2.034(7) no
C14 H11 . 2.049(7) no
C15 C16 . 1.384(6) yes
C15 C17 . 2.413(6) yes
C15 C18 . 2.766(6) yes
C15 C19 . 2.409(7) yes
C15 H1 . 3.444(7) no
C15 H3 1_455 3.509(8) no
C15 H5 2_755 3.397(8) no
C15 H7 2_655 3.294(8) no
C15 H8 . 2.674(8) no
C15 H9 . 0.95008(9) no
C15 H10 . 3.269(6) no
C15 H11 . 3.267(7) no
C15 H12 . 2.35(6) no
C15 H13 3_645 3.367(6) no
C16 C17 . 1.399(7) yes
C16 C18 . 2.388(6) yes
C16 C19 . 2.771(6) yes
C16 C25 4_555 3.480(19) yes
C16 H2 1_455 3.592(8) no
C16 H7 2_655 3.294(8) no
C16 H8 . 3.592(7) no
C16 H9 . 2.030(6) no
C16 H10 . 2.047(6) no
C16 H12 . 1.93(6) no
C17 C18 . 1.369(6) yes
C17 C19 . 2.399(6) yes
C17 C20 4_455 3.40(2) yes
C17 H2 1_455 2.961(8) no
C17 H3 1_455 3.445(8) no
C17 H4 4_455 3.401(8) no
C17 H9 . 3.270(6) no
C17 H10 . 0.94995(8) no
C17 H11 . 3.254(7) no
C17 H12 . 3.22(7) no
C17 H13 . 2.375(6) no
C18 C19 . 1.382(6) yes
C18 H1 . 3.584(7) no
C18 H2 1_455 3.260(8) no
C18 H3 1_455 3.166(8) no
C18 H4 4_455 3.337(8) no
C18 H10 . 2.026(6) no
C18 H11 . 2.037(6) no
C18 H12 3_655 2.74(7) no
C18 H13 . 1.967(5) no
C19 H1 . 2.711(7) no
C19 H3 1_455 3.064(8) no
C19 H8 . 3.548(7) no
C19 H9 . 3.270(7) no
C19 H10 . 3.257(6) no
C19 H11 . 0.95003(8) no
C19 H12 3_655 3.08(6) no
C19 H13 . 3.237(5) no
C20 C21 . 1.33(3) yes
C20 C21 2_765 2.64(4) yes
C20 C22 . 2.32(3) yes
C20 C22 2_765 2.79(3) yes
C20 C23 . 3.59(3) yes
C20 C23 2_765 2.30(3) yes
C20 C24 2_765 3.40(3) yes
C20 C28 . 2.59(4) yes
C20 C29 . 2.56(4) yes
C20 C30 . 3.27(5) yes
C20 C30 2_765 3.59(6) yes
C20 C31 . 3.05(3) yes
C20 C31 2_765 2.50(4) yes
C20 C32 . 2.08(3) yes
C20 C32 2_765 2.22(3) yes
C20 H10 4_554 2.55(2) no
C21 C21 2_765 1.48(5) yes
C21 C22 . 1.40(3) yes
C21 C22 2_765 2.16(4) yes
C21 C23 . 2.43(3) yes
C21 C23 2_765 2.40(3) yes
C21 C27 . 3.41(4) yes
C21 C28 . 2.42(4) yes
C21 C28 2_765 3.60(4) yes
C21 C29 . 2.28(4) yes
C21 C29 2_765 3.29(4) yes
C21 C30 . 2.58(6) yes
C21 C30 2_765 3.23(6) yes
C21 C31 . 2.07(4) yes
C21 C31 2_765 2.18(4) yes
C21 C32 . 1.10(2) yes
C21 C32 2_765 1.24(3) yes
C21 H10 4_554 3.36(2) no
C22 C22 2_765 3.33(5) yes
C22 C23 . 1.36(3) yes
C22 C24 . 2.37(3) yes
C22 C25 . 2.73(3) yes
C22 C26 . 2.81(3) yes
C22 C27 . 2.21(3) yes
C22 C28 . 1.53(4) yes
C22 C29 . 1.32(4) yes
C22 C30 . 1.22(5) yes
C22 C31 . 1.15(3) yes
C22 C31 2_765 3.49(4) yes
C22 C32 . 1.42(3) yes
C22 C32 2_765 2.28(3) yes
C22 H6 3_654 3.31(2) no
C23 C24 . 1.33(3) yes
C23 C25 . 2.27(3) yes
C23 C26 . 2.78(3) yes
C23 C27 . 2.68(3) yes
C23 C28 . 2.55(3) yes
C23 C29 . 2.31(4) yes
C23 C30 . 1.51(5) yes
C23 C31 . 1.18(3) yes
C23 C32 . 2.10(3) yes
C23 C32 2_765 2.80(3) yes
C23 H5 3_654 3.56(2) no
C23 H6 3_654 3.221(18) no
C24 C25 . 1.28(3) yes
C24 C26 . 2.11(3) yes
C24 C27 . 2.50(4) yes
C24 C28 . 2.98(4) yes
C24 C29 . 2.75(4) yes
C24 C30 . 1.71(5) yes
C24 C31 . 1.98(4) yes
C24 C32 . 3.24(3) yes
C24 H3 2_765 3.59(3) no
C24 H5 3_654 2.98(2) no
C24 H6 3_654 3.50(2) no
C25 C26 . 0.93(2) yes
C25 C27 . 1.69(3) yes
C25 C28 . 2.67(3) yes
C25 C29 . 2.47(4) yes
C25 C30 . 1.60(5) yes
C25 C31 . 2.47(4) yes
C25 H5 3_654 3.237(19) no
C26 C27 . 1.02(3) yes
C26 C28 . 2.30(4) yes
C26 C29 . 2.10(4) yes
C26 C30 . 1.59(5) yes
C26 C31 . 2.67(4) yes
C26 H1 4_454 3.27(2) no
C26 H4 1_455 3.34(2) no
C27 C28 . 1.42(4) yes
C27 C29 . 1.19(4) yes
C27 C30 . 1.18(5) yes
C27 C31 . 2.34(4) yes
C27 C32 . 3.23(3) yes
C27 H1 4_454 3.21(3) no
C28 C29 . 0.79(4) yes
C28 C30 . 1.36(5) yes
C28 C31 . 2.31(4) yes
C28 C32 . 2.68(4) yes
C28 C32 2_765 3.49(4) yes
C28 H1 4_454 3.30(3) no
C28 H2 4_454 3.20(3) no
C28 H6 3_654 3.35(3) no
C28 H10 4_554 3.13(3) no
C29 C30 . 1.04(5) yes
C29 C31 . 1.76(4) yes
C29 C32 . 2.23(4) yes
C29 C32 2_765 3.42(4) yes
C29 H11 . 3.46(3) no
C30 C31 . 1.35(5) yes
C30 C32 . 2.36(5) yes
C30 C32 2_765 3.48(6) yes
C30 H6 3_654 3.44(4) no
C31 C32 . 1.36(3) yes
C31 C32 2_765 2.79(4) yes
C31 H11 . 3.39(3) no
C32 C32 2_765 1.82(3) yes
C32 H11 . 3.067(17) no
H1 H2 . 2.289(8) no
H1 H11 . 2.726(7) no
H2 H3 . 2.385(8) no
H2 H5 4_555 2.831(9) no
H2 H10 1_655 2.898(8) no
H2 H13 1_655 3.316(7) no
H3 H4 . 2.281(8) no
H3 H8 1_655 2.592(8) no
H3 H11 1_655 3.427(8) no
H4 H7 1_655 2.786(8) no
H4 H8 1_655 2.862(8) no
H4 H9 2_755 3.530(8) no
H4 H10 4_554 3.076(8) no
H4 H13 4_554 2.458(8) no
H5 H6 . 2.323(8) no
H5 H9 2_755 2.887(8) no
H5 H12 2_755 3.39(6) no
H5 H13 4_554 2.455(7) no
H6 H7 . 2.370(8) no
H6 H12 2_655 3.35(6) no
H7 H8 . 2.277(8) no
H7 H8 2_655 2.986(8) no
H7 H9 2_655 2.999(8) no
H7 H12 2_655 2.84(7) no
H8 H8 2_655 3.54(1) no
H8 H9 . 2.620(8) no
H9 H12 . 2.13(6) no
H9 H13 3_645 2.509(6) no
H10 H12 . 3.56(7) no
H10 H13 . 2.150(6) no
H11 H12 3_655 2.70(6) no
H11 H13 . 3.568(5) no
H12 H13 3_645 2.41(6) no

loop_
_geom_torsion_atom_site_label_1
_geom_torsion_atom_site_label_2
_geom_torsion_atom_site_label_3
_geom_torsion_atom_site_label_4
_geom_torsion
_geom_torsion_publ_flag
C12 N1 C11 C4 179.0(6) yes
C12 N1 C11 C10 -0.9(1) yes
C11 N1 C12 C5 -179.0(6) yes
C11 N1 C12 C13 1.3(1) yes
C10 C1 C2 C3 2.1(1) yes
C2 C1 C10 C9 179.2(7) yes
C2 C1 C10 C11 -0.9(1) yes
C1 C2 C3 C4 -1.4(1) yes
C2 C3 C4 C11 -0.6(1) yes
C3 C4 C11 N1 -178.1(7) yes
C3 C4 C11 C10 1.8(1) yes
C12 C5 C6 C7 -0.4(1) yes
C6 C5 C12 N1 -178.9(7) yes
C6 C5 C12 C13 0.9(1) yes
C5 C6 C7 C8 -0.7(1) yes
C6 C7 C8 C13 1.3(1) yes
C7 C8 C13 C9 178.1(7) yes
C7 C8 C13 C12 -0.8(1) yes
C13 C9 C10 C1 -177.1(6) yes
C13 C9 C10 C11 3.0(9) yes
C14 C9 C10 C1 3.8(1) yes
C14 C9 C10 C11 -176.2(6) yes
C10 C9 C13 C8 178.5(6) yes
C10 C9 C13 C12 -2.6(1) yes
C14 C9 C13 C8 -2.4(1) yes
C14 C9 C13 C12 176.5(6) yes
C10 C9 C14 C15 -114.8(7) yes
C10 C9 C14 C19 65.5(9) yes
C13 C9 C14 C15 66.1(9) yes
C13 C9 C14 C19 -113.6(7) yes
C1 C10 C11 N1 178.8(6) yes
C1 C10 C11 C4 -1.0(1) yes
C9 C10 C11 N1 -1.2(1) yes
C9 C10 C11 C4 178.9(6) yes
N1 C12 C13 C8 179.5(6) yes
N1 C12 C13 C9 0.5(9) yes
C5 C12 C13 C8 -0.3(1) yes
C5 C12 C13 C9 -179.3(7) yes
C9 C14 C15 C16 178.9(6) yes
C19 C14 C15 C16 -1.3(1) yes
C9 C14 C19 C18 -179.9(5) yes
C15 C14 C19 C18 0.3(1) yes
C14 C15 C16 O1 -180.0(6) yes
C14 C15 C16 C17 1.8(1) yes
O1 C16 C17 C18 -179.6(5) yes
C15 C16 C17 C18 -1.3(1) yes
C16 C17 C18 O2 -179.2(6) yes
C16 C17 C18 C19 0.3(1) yes
O2 C18 C19 C14 179.7(5) yes
C17 C18 C19 C14 0.2(1) yes
C20 C21 C22 C23 177.4(3) yes
C20 C21 C22 C28 -15.6(4) yes
C20 C21 C22 C29 17.9(4) yes
C20 C21 C22 C30 36.3(1) yes
C20 C21 C22 C31 117.1(3) yes
C20 C21 C22 C32 111.2(3) yes
C32 C21 C22 C23 66.3(3) yes
C32 C21 C22 C28 -126.7(3) yes
C32 C21 C22 C29 -93.2(3) yes
C32 C21 C22 C30 -74.8(9) yes
C32 C21 C22 C31 5.9(3) yes
C32 C21 C22 C32 0.0(1) yes
C20 C21 C32 C22 -109.4(3) yes
C20 C21 C32 C31 -114.7(3) yes
C22 C21 C32 C22 0.0(2) yes
C22 C21 C32 C31 -5.3(3) yes
C21 C22 C23 C24 -172.7(3) yes
C21 C22 C23 C30 -167.7(5) yes
C21 C22 C23 C31 -90.1(4) yes
C28 C22 C23 C24 21.9(6) yes
C28 C22 C23 C30 26.9(4) yes
C28 C22 C23 C31 104.5(5) yes
C29 C22 C23 C24 -14.2(6) yes
C29 C22 C23 C30 -9.2(4) yes
C29 C22 C23 C31 68.4(4) yes
C30 C22 C23 C24 -5.0(5) yes
C30 C22 C23 C30 0.0(4) yes
C30 C22 C23 C31 77.6(4) yes
C31 C22 C23 C24 -82.6(4) yes
C31 C22 C23 C30 -77.6(4) yes
C31 C22 C23 C31 0.0(2) yes
C32 C22 C23 C24 -131.1(3) yes
C32 C22 C23 C30 -126.1(3) yes
C32 C22 C23 C31 -48.5(2) yes
C21 C22 C28 C27 145.9(4) yes
C21 C22 C28 C29 101.5(5) yes
C21 C22 C28 C30 162.6(5) yes
C23 C22 C28 C27 -47.2(4) yes
C23 C22 C28 C29 -91.5(5) yes
C23 C22 C28 C30 -30.4(4) yes
C29 C22 C28 C27 44.3(4) yes
C29 C22 C28 C29 0.0(3) yes
C29 C22 C28 C30 61.0(5) yes
C30 C22 C28 C27 -16.7(4) yes
C30 C22 C28 C29 -61.0(5) yes
C30 C22 C28 C30 0.0(4) yes
C31 C22 C28 C27 18.9(5) yes
C31 C22 C28 C29 -25.4(5) yes
C31 C22 C28 C30 35.6(5) yes
C32 C22 C28 C27 96.4(4) yes
C32 C22 C28 C29 52.1(5) yes
C32 C22 C28 C30 113.1(4) yes
C21 C22 C29 C27 179.2(4) yes
C21 C22 C29 C28 -91.7(5) yes
C21 C22 C29 C30 172.1(4) yes
C21 C22 C29 C31 110.4(4) yes
C23 C22 C29 C27 18.7(6) yes
C23 C22 C29 C28 107.8(4) yes
C23 C22 C29 C30 11.7(4) yes
C23 C22 C29 C31 -50.1(3) yes
C28 C22 C29 C27 -89.1(6) yes
C28 C22 C29 C28 0.0(3) yes
C28 C22 C29 C30 -96.2(5) yes
C28 C22 C29 C31 -157.9(5) yes
C30 C22 C29 C27 7.0(5) yes
C30 C22 C29 C28 96.2(5) yes
C30 C22 C29 C30 0.0(4) yes
C30 C22 C29 C31 -61.8(5) yes
C31 C22 C29 C27 68.8(5) yes
C31 C22 C29 C28 157.9(5) yes
C31 C22 C29 C30 61.8(4) yes
C31 C22 C29 C31 0.0(2) yes
C32 C22 C29 C27 130.0(4) yes
C32 C22 C29 C28 -140.9(4) yes
C32 C22 C29 C30 123.0(4) yes
C32 C22 C29 C31 61.2(2) yes
C21 C22 C30 C23 146.5(1) yes
C21 C22 C30 C24 149.9(1) yes
C21 C22 C30 C25 157.1(7) yes
C21 C22 C30 C26 -33.8(6) yes
C21 C22 C30 C27 -31.0(2) yes
C21 C22 C30 C28 -59.8(1) yes
C21 C22 C30 C29 -22.7(1) yes
C21 C22 C30 C31 87.4(1) yes
C23 C22 C30 C23 0.0(2) yes
C23 C22 C30 C24 3.4(3) yes
C23 C22 C30 C25 10.5(9) yes
C23 C22 C30 C26 179.6(5) yes
C23 C22 C30 C27 -177.5(8) yes
C23 C22 C30 C28 153.7(3) yes
C23 C22 C30 C29 -169.3(4) yes
C23 C22 C30 C31 -59.2(2) yes
C28 C22 C30 C23 -153.7(4) yes
C28 C22 C30 C24 -150.3(5) yes
C28 C22 C30 C25 -143.2(1) yes
C28 C22 C30 C26 25.9(5) yes
C28 C22 C30 C27 28.8(6) yes
C28 C22 C30 C28 0.0(3) yes
C28 C22 C30 C29 37.0(3) yes
C28 C22 C30 C31 147.1(4) yes
C29 C22 C30 C23 169.3(4) yes
C29 C22 C30 C24 172.7(6) yes
C29 C22 C30 C25 179.8(1) yes
C29 C22 C30 C26 -11.1(5) yes
C29 C22 C30 C27 -8.2(6) yes
C29 C22 C30 C28 -37.0(3) yes
C29 C22 C30 C29 0.0(3) yes
C29 C22 C30 C31 110.1(4) yes
C31 C22 C30 C23 59.2(3) yes
C31 C22 C30 C24 62.6(4) yes
C31 C22 C30 C25 69.7(1) yes
C31 C22 C30 C26 -121.2(5) yes
C31 C22 C30 C27 -118.3(8) yes
C31 C22 C30 C28 -147.1(4) yes
C31 C22 C30 C29 -110.1(4) yes
C31 C22 C30 C31 0.0(2) yes
C32 C22 C30 C23 86.7(3) yes
C32 C22 C30 C24 90.1(4) yes
C32 C22 C30 C25 97.2(10) yes
C32 C22 C30 C26 -93.7(5) yes
C32 C22 C30 C27 -90.8(7) yes
C32 C22 C30 C28 -119.6(3) yes
C32 C22 C30 C29 -82.6(4) yes
C32 C22 C30 C31 27.5(4) yes
C21 C22 C31 C23 118.6(3) yes
C21 C22 C31 C29 -115.6(4) yes
C21 C22 C31 C30 -160.2(4) yes
C21 C22 C31 C32 -4.8(3) yes
C23 C22 C31 C23 0.0(2) yes
C23 C22 C31 C29 125.7(3) yes
C23 C22 C31 C30 81.2(3) yes
C23 C22 C31 C32 -123.4(2) yes
C28 C22 C31 C23 -113.0(4) yes
C28 C22 C31 C29 12.8(3) yes
C28 C22 C31 C30 -31.8(4) yes
C28 C22 C31 C32 123.6(4) yes
C29 C22 C31 C23 -125.7(3) yes
C29 C22 C31 C29 0.0(3) yes
C29 C22 C31 C30 -44.5(4) yes
C29 C22 C31 C32 110.8(3) yes
C30 C22 C31 C23 -81.2(4) yes
C30 C22 C31 C29 44.5(4) yes
C30 C22 C31 C30 0.0(4) yes
C30 C22 C31 C32 155.4(4) yes
C32 C22 C31 C23 123.4(2) yes
C32 C22 C31 C29 -110.8(3) yes
C32 C22 C31 C30 -155.4(3) yes
C32 C22 C31 C32 0.0(1) yes
C21 C22 C32 C21 0.0(2) yes
C21 C22 C32 C31 173.7(3) yes
C23 C22 C32 C21 -129.6(3) yes
C23 C22 C32 C31 44.1(2) yes
C28 C22 C32 C21 80.4(5) yes
C28 C22 C32 C31 -106.0(5) yes
C29 C22 C32 C21 105.7(4) yes
C29 C22 C32 C31 -80.6(4) yes
C30 C22 C32 C21 157.1(8) yes
C30 C22 C32 C31 -29.2(5) yes
C31 C22 C32 C21 -173.7(4) yes
C31 C22 C32 C31 0.0(2) yes
C22 C23 C24 C25 3.2(5) yes
C22 C23 C24 C30 4.0(4) yes
C30 C23 C24 C25 -0.8(5) yes
C30 C23 C24 C30 0.0(4) yes
C31 C23 C24 C25 -51.8(5) yes
C31 C23 C24 C30 -50.9(4) yes
C22 C23 C30 C22 0.0(2) yes
C22 C23 C30 C24 -175.6(4) yes
C22 C23 C30 C25 -175.0(5) yes
C22 C23 C30 C26 -180.0(8) yes
C22 C23 C30 C27 172.4(3) yes
C22 C23 C30 C28 -31.1(5) yes
C22 C23 C30 C29 13.0(6) yes
C22 C23 C30 C31 66.2(3) yes
C24 C23 C30 C22 175.6(4) yes
C24 C23 C30 C24 0.0(2) yes
C24 C23 C30 C25 0.6(3) yes
C24 C23 C30 C26 -4.3(5) yes
C24 C23 C30 C27 -12.0(3) yes
C24 C23 C30 C28 144.5(7) yes
C24 C23 C30 C29 -171.4(8) yes
C24 C23 C30 C31 -118.2(4) yes
C31 C23 C30 C22 -66.2(3) yes
C31 C23 C30 C24 118.2(4) yes
C31 C23 C30 C25 118.8(5) yes
C31 C23 C30 C26 113.9(7) yes
C31 C23 C30 C27 106.2(3) yes
C31 C23 C30 C28 -97.2(7) yes
C31 C23 C30 C29 -53.2(7) yes
C31 C23 C30 C31 0.0(2) yes
C22 C23 C31 C22 0.0(2) yes
C22 C23 C31 C29 -38.4(3) yes
C22 C23 C31 C30 -60.6(3) yes
C22 C23 C31 C32 56.6(3) yes
C24 C23 C31 C22 121.3(3) yes
C24 C23 C31 C29 82.9(3) yes
C24 C23 C31 C30 60.7(4) yes
C24 C23 C31 C32 178.0(3) yes
C30 C23 C31 C22 60.6(3) yes
C30 C23 C31 C29 22.2(4) yes
C30 C23 C31 C30 0.0(4) yes
C30 C23 C31 C32 117.3(4) yes
C23 C24 C25 C26 13.3(6) yes
C23 C24 C25 C27 3.5(4) yes
C23 C24 C25 C30 0.8(4) yes
C30 C24 C25 C26 12.5(7) yes
C30 C24 C25 C27 2.7(4) yes
C30 C24 C25 C30 0.0(4) yes
C23 C24 C30 C22 -3.9(4) yes
C23 C24 C30 C23 0.0(2) yes
C23 C24 C30 C25 -179.2(4) yes
C23 C24 C30 C26 176.5(5) yes
C23 C24 C30 C27 176.8(8) yes
C23 C24 C30 C28 -87.9(1) yes
C23 C24 C30 C29 66.3(6) yes
C23 C24 C30 C31 42.1(3) yes
C25 C24 C30 C22 175.3(6) yes
C25 C24 C30 C23 179.2(4) yes
C25 C24 C30 C25 0.0(2) yes
C25 C24 C30 C26 -4.3(2) yes
C25 C24 C30 C27 -4.0(5) yes
C25 C24 C30 C28 91.3(1) yes
C25 C24 C30 C29 -114.5(6) yes
C25 C24 C30 C31 -138.7(5) yes
C24 C25 C26 C27 -17.7(6) yes
C24 C25 C26 C30 -12.5(5) yes
C27 C25 C26 C27 0.0(2) yes
C27 C25 C26 C30 5.3(4) yes
C30 C25 C26 C27 -5.3(4) yes
C30 C25 C26 C30 0.0(4) yes
C24 C25 C27 C26 168.7(6) yes
C24 C25 C27 C28 -37.5(6) yes
C24 C25 C27 C29 0.4(6) yes
C24 C25 C27 C30 -3.8(5) yes
C26 C25 C27 C26 0.0(2) yes
C26 C25 C27 C28 153.8(6) yes
C26 C25 C27 C29 -168.3(7) yes
C26 C25 C27 C30 -172.5(6) yes
C30 C25 C27 C26 172.5(8) yes
C30 C25 C27 C28 -33.8(5) yes
C30 C25 C27 C29 4.2(5) yes
C30 C25 C27 C30 0.0(4) yes
C24 C25 C30 C22 -9.6(1) yes
C24 C25 C30 C23 -0.6(3) yes
C24 C25 C30 C24 0.0(2) yes
C24 C25 C30 C26 172.3(4) yes
C24 C25 C30 C27 176.4(5) yes
C24 C25 C30 C28 -142.5(7) yes
C24 C25 C30 C29 170.1(1) yes
C24 C25 C30 C31 45.1(5) yes
C26 C25 C30 C22 178.1(1) yes
C26 C25 C30 C23 -172.9(5) yes
C26 C25 C30 C24 -172.3(4) yes
C26 C25 C30 C26 0.0(2) yes
C26 C25 C30 C27 4.0(3) yes
C26 C25 C30 C28 45.2(7) yes
C26 C25 C30 C29 -2.2(9) yes
C26 C25 C30 C31 -127.2(6) yes
C27 C25 C30 C22 174.0(2) yes
C27 C25 C30 C23 -177.0(6) yes
C27 C25 C30 C24 -176.4(5) yes
C27 C25 C30 C26 -4.0(4) yes
C27 C25 C30 C27 0.0(2) yes
C27 C25 C30 C28 41.2(5) yes
C27 C25 C30 C29 -6.2(7) yes
C27 C25 C30 C31 -131.3(7) yes
C25 C26 C27 C25 0.0(2) yes
C25 C26 C27 C28 -39.0(6) yes
C25 C26 C27 C29 17.8(7) yes
C25 C26 C27 C30 6.8(4) yes
C30 C26 C27 C25 -6.8(7) yes
C30 C26 C27 C28 -45.8(6) yes
C30 C26 C27 C29 11.0(6) yes
C30 C26 C27 C30 0.0(4) yes
C25 C26 C30 C22 -170.8(7) yes
C25 C26 C30 C23 8.9(6) yes
C25 C26 C30 C24 5.6(3) yes
C25 C26 C30 C25 0.0(2) yes
C25 C26 C30 C27 -173.9(5) yes
C25 C26 C30 C28 -145.5(5) yes
C25 C26 C30 C29 178.5(6) yes
C25 C26 C30 C31 72.0(7) yes
C27 C26 C30 C22 3.2(6) yes
C27 C26 C30 C23 -177.2(8) yes
C27 C26 C30 C24 179.5(6) yes
C27 C26 C30 C25 173.9(6) yes
C27 C26 C30 C27 0.0(2) yes
C27 C26 C30 C28 28.5(4) yes
C27 C26 C30 C29 -7.6(4) yes
C27 C26 C30 C31 -114.1(8) yes
C25 C27 C28 C22 51.1(4) yes
C25 C27 C28 C29 97.2(4) yes
C25 C27 C28 C30 34.6(4) yes
C26 C27 C28 C22 70.6(6) yes
C26 C27 C28 C29 116.7(6) yes
C26 C27 C28 C30 54.1(6) yes
C29 C27 C28 C22 -46.1(3) yes
C29 C27 C28 C29 0.0(3) yes
C29 C27 C28 C30 -62.6(4) yes
C30 C27 C28 C22 16.5(4) yes
C30 C27 C28 C29 62.6(5) yes
C30 C27 C28 C30 0.0(4) yes
C25 C27 C29 C22 -11.6(5) yes
C25 C27 C29 C28 -100.6(4) yes
C25 C27 C29 C30 -4.8(4) yes
C25 C27 C29 C31 27.2(4) yes
C26 C27 C29 C22 -20.9(8) yes
C26 C27 C29 C28 -109.9(6) yes
C26 C27 C29 C30 -14.0(6) yes
C26 C27 C29 C31 17.9(6) yes
C28 C27 C29 C22 89.0(5) yes
C28 C27 C29 C28 0.0(3) yes
C28 C27 C29 C30 95.9(5) yes
C28 C27 C29 C31 127.8(5) yes
C30 C27 C29 C22 -6.8(5) yes
C30 C27 C29 C28 -95.9(5) yes
C30 C27 C29 C30 0.0(4) yes
C30 C27 C29 C31 31.9(4) yes
C25 C27 C30 C22 -176.0(8) yes
C25 C27 C30 C23 13.1(2) yes
C25 C27 C30 C24 2.9(3) yes
C25 C27 C30 C25 0.0(2) yes
C25 C27 C30 C26 3.5(2) yes
C25 C27 C30 C28 -146.2(3) yes
C25 C27 C30 C29 175.3(4) yes
C25 C27 C30 C31 107.1(7) yes
C26 C27 C30 C22 -179.6(7) yes
C26 C27 C30 C23 9.6(2) yes
C26 C27 C30 C24 -0.6(5) yes
C26 C27 C30 C25 -3.5(2) yes
C26 C27 C30 C26 0.0(2) yes
C26 C27 C30 C28 -149.7(3) yes
C26 C27 C30 C29 171.8(4) yes
C26 C27 C30 C31 103.5(6) yes
C28 C27 C30 C22 -29.8(6) yes
C28 C27 C30 C23 159.3(2) yes
C28 C27 C30 C24 149.1(5) yes
C28 C27 C30 C25 146.2(4) yes
C28 C27 C30 C26 149.7(4) yes
C28 C27 C30 C28 0.0(3) yes
C28 C27 C30 C29 -38.5(3) yes
C28 C27 C30 C31 -106.7(7) yes
C29 C27 C30 C22 8.7(6) yes
C29 C27 C30 C23 -162.2(2) yes
C29 C27 C30 C24 -172.3(6) yes
C29 C27 C30 C25 -175.3(4) yes
C29 C27 C30 C26 -171.8(4) yes
C29 C27 C30 C28 38.5(3) yes
C29 C27 C30 C29 0.0(3) yes
C29 C27 C30 C31 -68.2(7) yes
C22 C28 C29 C22 0.0(2) yes
C22 C28 C29 C27 124.1(3) yes
C22 C28 C29 C30 60.5(3) yes
C22 C28 C29 C31 17.8(3) yes
C27 C28 C29 C22 -124.1(3) yes
C27 C28 C29 C27 0.0(2) yes
C27 C28 C29 C30 -63.6(4) yes
C27 C28 C29 C31 -106.3(4) yes
C30 C28 C29 C22 -60.5(3) yes
C30 C28 C29 C27 63.6(4) yes
C30 C28 C29 C30 0.0(4) yes
C30 C28 C29 C31 -42.7(4) yes
C22 C28 C30 C22 0.0(2) yes
C22 C28 C30 C23 27.5(4) yes
C22 C28 C30 C24 92.8(1) yes
C22 C28 C30 C25 158.7(8) yes
C22 C28 C30 C26 -177.5(6) yes
C22 C28 C30 C27 -158.2(5) yes
C22 C28 C30 C29 -81.6(4) yes
C22 C28 C30 C31 -29.1(4) yes
C27 C28 C30 C22 158.2(5) yes
C27 C28 C30 C23 -174.3(7) yes
C27 C28 C30 C24 -108.9(1) yes
C27 C28 C30 C25 -43.1(5) yes
C27 C28 C30 C26 -19.2(3) yes
C27 C28 C30 C27 0.0(2) yes
C27 C28 C30 C29 76.7(4) yes
C27 C28 C30 C31 129.1(7) yes
C29 C28 C30 C22 81.6(5) yes
C29 C28 C30 C23 109.1(7) yes
C29 C28 C30 C24 174.4(1) yes
C29 C28 C30 C25 -119.7(7) yes
C29 C28 C30 C26 -95.9(5) yes
C29 C28 C30 C27 -76.7(5) yes
C29 C28 C30 C29 0.0(3) yes
C29 C28 C30 C31 52.5(6) yes
C22 C29 C30 C22 0.0(2) yes
C22 C29 C30 C23 -11.7(4) yes
C22 C29 C30 C24 -72.4(4) yes
C22 C29 C30 C25 -179.9(7) yes
C22 C29 C30 C26 178.9(4) yes
C22 C29 C30 C27 173.5(4) yes
C22 C29 C30 C28 86.5(3) yes
C22 C29 C30 C31 -48.6(3) yes
C27 C29 C30 C22 -173.5(4) yes
C27 C29 C30 C23 174.8(6) yes
C27 C29 C30 C24 114.1(4) yes
C27 C29 C30 C25 6.6(5) yes
C27 C29 C30 C26 5.4(3) yes
C27 C29 C30 C27 0.0(2) yes
C27 C29 C30 C28 -87.0(4) yes
C27 C29 C30 C31 137.9(4) yes
C28 C29 C30 C22 -86.5(4) yes
C28 C29 C30 C23 -98.2(6) yes
C28 C29 C30 C24 -158.9(4) yes
C28 C29 C30 C25 93.7(7) yes
C28 C29 C30 C26 92.4(4) yes
C28 C29 C30 C27 87.0(4) yes
C28 C29 C30 C28 0.0(3) yes
C28 C29 C30 C31 -135.0(4) yes
C31 C29 C30 C22 48.6(3) yes
C31 C29 C30 C23 36.9(4) yes
C31 C29 C30 C24 -23.8(3) yes
C31 C29 C30 C25 -131.3(8) yes
C31 C29 C30 C26 -132.5(5) yes
C31 C29 C30 C27 -137.9(4) yes
C31 C29 C30 C28 135.0(4) yes
C31 C29 C30 C31 0.0(2) yes
C22 C29 C31 C22 0.0(2) yes
C22 C29 C31 C23 51.7(3) yes
C22 C29 C31 C30 89.4(4) yes
C22 C29 C31 C32 -60.4(3) yes
C27 C29 C31 C22 -127.5(5) yes
C27 C29 C31 C23 -75.8(5) yes
C27 C29 C31 C30 -38.1(4) yes
C27 C29 C31 C32 172.0(4) yes
C28 C29 C31 C22 -27.9(6) yes
C28 C29 C31 C23 23.7(8) yes
C28 C29 C31 C30 61.5(7) yes
C28 C29 C31 C32 -88.4(7) yes
C30 C29 C31 C22 -89.4(6) yes
C30 C29 C31 C23 -37.7(5) yes
C30 C29 C31 C30 0.0(4) yes
C30 C29 C31 C32 -149.8(6) yes
C22 C30 C31 C22 0.0(2) yes
C22 C30 C31 C23 78.3(3) yes
C22 C30 C31 C29 -62.8(3) yes
C22 C30 C31 C32 -26.9(3) yes
C23 C30 C31 C22 -78.3(3) yes
C23 C30 C31 C23 0.0(2) yes
C23 C30 C31 C29 -141.2(3) yes
C23 C30 C31 C32 -105.2(4) yes
C24 C30 C31 C22 -120.2(3) yes
C24 C30 C31 C23 -41.8(2) yes
C24 C30 C31 C29 177.0(4) yes
C24 C30 C31 C32 -147.1(4) yes
C25 C30 C31 C22 -151.0(3) yes
C25 C30 C31 C23 -72.7(3) yes
C25 C30 C31 C29 146.1(4) yes
C25 C30 C31 C32 -178.0(3) yes
C26 C30 C31 C22 173.7(4) yes
C26 C30 C31 C23 -108.0(3) yes
C26 C30 C31 C29 110.8(4) yes
C26 C30 C31 C32 146.8(3) yes
C27 C30 C31 C22 119.7(6) yes
C27 C30 C31 C23 -162.0(5) yes
C27 C30 C31 C29 56.9(5) yes
C27 C30 C31 C32 92.8(6) yes
C28 C30 C31 C22 35.6(4) yes
C28 C30 C31 C23 113.9(4) yes
C28 C30 C31 C29 -27.2(3) yes
C28 C30 C31 C32 8.7(6) yes
C29 C30 C31 C22 62.8(4) yes
C29 C30 C31 C23 141.2(4) yes
C29 C30 C31 C29 0.0(3) yes
C29 C30 C31 C32 35.9(5) yes
C22 C31 C32 C21 6.4(3) yes
C22 C31 C32 C22 0.0(2) yes
C23 C31 C32 C21 -51.8(3) yes
C23 C31 C32 C22 -58.2(2) yes
C29 C31 C32 C21 50.9(4) yes
C29 C31 C32 C22 44.5(3) yes
C30 C31 C32 C21 30.6(7) yes
C30 C31 C32 C22 24.2(4) yes
